data_9001948
loop_
_publ_author_name
'Fleet, M. E.'

_publ_section_title
;
 Sodium heptasilicate: A high-pressure silicate with six-membered rings of
 tetrahedra interconnected by SiO6 octahedra: (Na8Si[Si6O18])
;
_journal_name_full 'American Mineralogist'
_journal_page_first 618
_journal_page_last 624
_journal_volume 83
_journal_year 1998
_chemical_formula_structural Na8Si[Si6O18]
_chemical_formula_sum 'Na8 O18 Si7'
_space_group_IT_number 148
_symmetry_space_group_name_Hall '-P 3*'
_symmetry_space_group_name_H-M 'R -3 :R'
_cell_angle_alpha 87.26
_cell_angle_beta 87.26
_cell_angle_gamma 87.26
_cell_length_a 7.180
_cell_length_b 7.180
_cell_length_c 7.180
_cell_formula_units_Z 1
_cell_volume 368.916
_database_code_amcsd 0002009
_exptl_crystal_density_diffrn 3.009
_cod_original_sg_symbol_H-M 'R -3'
_cod_original_formula_sum 'Na8 Si7 O18'
_cod_database_code 9001948
_amcsd_formula_title Na8Si[Si6O18]

loop_
_space_group_symop_operation_xyz
x,y,z
-z,-x,-y
y,z,x
-x,-y,-z
z,x,y
-y,-z,-x

loop_
_atom_site_aniso_label
_atom_site_aniso_U_11
_atom_site_aniso_U_22
_atom_site_aniso_U_33
_atom_site_aniso_U_12
_atom_site_aniso_U_13
_atom_site_aniso_U_23
Na1 0.01609 0.01609 0.01609 0.00000 0.00000 0.00000
Na2 0.02280 0.01760 0.02001 -0.00253 -0.00317 0.00215
Na3 0.01406 0.01469 0.02799 0.00076 -0.00190 -0.00127
Si1 0.01140 0.01140 0.01140 0.00000 0.00000 0.00000
Si2 0.01203 0.01317 0.01292 -0.00063 -0.00025 -0.00051
O1 0.02305 0.01722 0.02115 -0.00203 -0.00684 -0.00139
O2 0.01722 0.01684 0.01355 0.00013 -0.00279 0.00063
O3 0.02179 0.02064 0.01368 0.00253 0.00076 -0.00051

loop_
_atom_site_label
_atom_site_fract_x
_atom_site_fract_y
_atom_site_fract_z
Na1 0.23630 0.23630 0.23630
Na2 0.00000 0.50000 0.50000
Na3 0.50000 0.00000 0.00000
Si1 0.00000 0.00000 0.00000
Si2 0.27190 0.73960 0.27150
O1 0.21290 0.54510 0.21280
O2 0.16900 0.91810 0.16920
O3 0.23460 0.76530 0.49950

loop_
_cod_related_entry_id
_cod_related_entry_database
_cod_related_entry_code
1 AMCSD 0002009
